data_2220020
loop_
_publ_author_name
'Terebilenko, Katherina V.'
'Zatovsky, Igor V.'
'Baumer, Vyacheslav N.'
'Slobodyanik, Nikolay S.'
'Shishkin, Oleg V.'

_publ_section_title
;
 K~2~Ho(PO~4~)(WO~4~)
;
_journal_coeditor_code WM2196
_journal_issue 11
_journal_name_full 'Acta Crystallographica Section E'
_journal_page_first i75
_journal_paper_doi 10.1107/S160053680803287X
_journal_volume 64
_journal_year 2008
_chemical_formula_iupac 'K2 Ho (P O4) (W O4)'
_chemical_formula_moiety '2(K +), Ho O8 P W 2-'
_chemical_formula_structural 'K2 Ho (P O4) (W O4)'
_chemical_formula_sum 'Ho K2 O8 P W'
_chemical_formula_weight 585.95
_chemical_name_systematic
;
Dipotassium holmium(III) phosphate(V) tungstate(VI)
;
_space_group_IT_number 73
_symmetry_cell_setting orthorhombic
_symmetry_space_group_name_Hall '-I 2b 2c'
_symmetry_space_group_name_H-M 'I b c a'
_audit_creation_method 'WinGX routine CIF_UPDATE'
_cell_angle_alpha 90
_cell_angle_beta 90
_cell_angle_gamma 90
_cell_formula_units_Z 8
_cell_length_a 6.8820(10)
_cell_length_b 12.1485(18)
_cell_length_c 19.695(3)
_cell_measurement_reflns_used 8608
_cell_measurement_temperature 293(2)
_cell_measurement_theta_max 32.99
_cell_measurement_theta_min 3.35
_cell_volume 1646.6(4)
_computing_cell_refinement 'CrysAlis RED (Oxford Diffraction, 2005)'
_computing_data_collection 'CrysAlis CCD (Oxford Diffraction, 2005)'
_computing_data_reduction 'CrysAlis RED (Oxford Diffraction, 2005)'
_computing_molecular_graphics 'DIAMOND (Brandenburg, 2006)'
_computing_publication_material 'WinGX (Farrugia, 1999)'
_computing_structure_refinement 'SHELXL97 (Sheldrick, 2008)'
_computing_structure_solution 'SHELXS97 (Sheldrick, 2008)'
_diffrn_ambient_temperature 293(2)
_diffrn_measured_fraction_theta_full 0.997
_diffrn_measured_fraction_theta_max 0.997
_diffrn_measurement_device_type 'Oxford Diffraction XCalibur-3 CCD'
_diffrn_measurement_method '\f and \w'
_diffrn_radiation_monochromator graphite
_diffrn_radiation_source 'fine-focus sealed tube'
_diffrn_radiation_type MoK\a
_diffrn_radiation_wavelength 0.71073
_diffrn_reflns_av_R_equivalents 0.0553
_diffrn_reflns_limit_h_max 10
_diffrn_reflns_limit_h_min -10
_diffrn_reflns_limit_k_max 18
_diffrn_reflns_limit_k_min -18
_diffrn_reflns_limit_l_max 29
_diffrn_reflns_limit_l_min -30
_diffrn_reflns_number 8608
_diffrn_reflns_theta_full 32.99
_diffrn_reflns_theta_max 32.99
_diffrn_reflns_theta_min 3.35
_diffrn_standards_number 0
_exptl_absorpt_coefficient_mu 24.715
_exptl_absorpt_correction_T_max 0.1766
_exptl_absorpt_correction_T_min 0.1024
_exptl_absorpt_correction_type multi-scan
_exptl_absorpt_process_details 'based on the method by Blessing (1995)'
_exptl_crystal_colour 'pale beige'
_exptl_crystal_density_diffrn 4.727
_exptl_crystal_density_method 'not measured'
_exptl_crystal_description prism
_exptl_crystal_F_000 2064
_exptl_crystal_size_max 0.10
_exptl_crystal_size_mid 0.09
_exptl_crystal_size_min 0.07
_refine_diff_density_max 1.895
_refine_diff_density_min -1.727
_refine_ls_extinction_coef 0.00010(2)
_refine_ls_extinction_expression Fc^*^=kFc[1+0.001xFc^2^\l^3^/sin(2\q)]^-1/4^
_refine_ls_extinction_method 'SHELXL97 (Sheldrick, 2008)'
_refine_ls_goodness_of_fit_ref 1.15
_refine_ls_matrix_type full
_refine_ls_number_parameters 62
_refine_ls_number_reflns 1561
_refine_ls_number_restraints 0
_refine_ls_restrained_S_all 1.15
_refine_ls_R_factor_gt 0.0289
_refine_ls_shift/su_max 0
_refine_ls_structure_factor_coef Fsqd
_refine_ls_weighting_details 'w=1/[\s^2^(Fo^2^)+(0.0397P)^2^+3.2575P] where P=(Fo^2^+2Fc^2^)/3'
_refine_ls_weighting_scheme calc
_refine_ls_wR_factor_ref 0.0709
_reflns_number_gt 1257
_reflns_number_total 1561
_reflns_threshold_expression I>2\s(I)
_cod_data_source_file wm2196.cif
_cod_data_source_block I
_cod_database_code 2220020
_cod_database_fobs_code 2220020

loop_
_symmetry_equiv_pos_as_xyz
'x, y, z'
'-x+1/2, -y, z+1/2'
'-x, y+1/2, -z+1/2'
'x+1/2, -y+1/2, -z'
'x+1/2, y+1/2, z+1/2'
'-x+1, -y+1/2, z+1'
'-x+1/2, y+1, -z+1'
'x+1, -y+1, -z+1/2'
'-x, -y, -z'
'x-1/2, y, -z-1/2'
'x, -y-1/2, z-1/2'
'-x-1/2, y-1/2, z'
'-x+1/2, -y+1/2, -z+1/2'
'x, y+1/2, -z'
'x+1/2, -y, z'
'-x, y, z+1/2'

loop_
_atom_site_type_symbol
_atom_site_label
_atom_site_fract_x
_atom_site_fract_y
_atom_site_fract_z
_atom_site_U_iso_or_equiv
_atom_site_adp_type
_atom_site_calc_flag
_atom_site_refinement_flags
_atom_site_occupancy
W W1 0.5 0.25 0.334530(12) 0.01088(5) Uani d S 1
Ho Ho1 0.75 0.325113(17) 0.5 0.00662(5) Uani d S 1
K K1 0.96872(15) 0.07992(10) 0.34389(5) 0.0196(2) Uani d . 1
P P1 0.75 0.07042(10) 0.5 0.0065(2) Uani d S 1
O O1 0.7088(4) 0.2796(3) 0.38536(17) 0.0146(7) Uani d . 1
O O2 0.4420(6) 0.3643(4) 0.2845(2) 0.0269(8) Uani d . 1
O O3 0.7308(4) -0.0047(2) 0.43834(16) 0.0102(6) Uani d . 1
O O4 0.9229(4) 0.1514(2) 0.49215(17) 0.0105(6) Uani d . 1

loop_
_atom_site_aniso_label
_atom_site_aniso_U_11
_atom_site_aniso_U_22
_atom_site_aniso_U_33
_atom_site_aniso_U_12
_atom_site_aniso_U_13
_atom_site_aniso_U_23
W1 0.01432(9) 0.01167(9) 0.00666(9) -0.00095(8) 0 0
Ho1 0.00652(9) 0.00523(9) 0.00811(10) 0 -0.00005(9) 0
K1 0.0204(4) 0.0248(5) 0.0137(4) -0.0002(4) 0.0021(3) 0.0039(4)
P1 0.0064(5) 0.0034(5) 0.0098(6) 0 0.0000(5) 0
O1 0.0154(14) 0.0171(14) 0.0113(14) -0.0035(11) -0.0012(11) -0.0031(11)
O2 0.0308(17) 0.0296(19) 0.0203(17) -0.0008(17) 0.0013(15) 0.0126(16)
O3 0.0126(13) 0.0079(11) 0.0101(13) -0.0018(10) -0.0002(11) -0.0010(9)
O4 0.0052(10) 0.0066(11) 0.0198(16) -0.0017(9) 0.0011(10) -0.0016(11)

loop_
_atom_type_symbol
_atom_type_description
_atom_type_scat_dispersion_real
_atom_type_scat_dispersion_imag
_atom_type_scat_source
O O 0.0106 0.006 'International Tables Vol C Tables 4.2.6.8 and 6.1.1.4'
P P 0.1023 0.0942 'International Tables Vol C Tables 4.2.6.8 and 6.1.1.4'
K K 0.2009 0.2494 'International Tables Vol C Tables 4.2.6.8 and 6.1.1.4'
Ho Ho -0.2175 4.6783 'International Tables Vol C Tables 4.2.6.8 and 6.1.1.4'
W W -0.849 6.8722 'International Tables Vol C Tables 4.2.6.8 and 6.1.1.4'

loop_
_geom_angle_atom_site_label_1
_geom_angle_atom_site_label_2
_geom_angle_atom_site_label_3
_geom_angle_site_symmetry_1
_geom_angle_site_symmetry_3
_geom_angle
O2 W1 O2 6_554 . 111.4(3)
O2 W1 O1 6_554 . 106.94(17)
O2 W1 O1 . . 109.83(19)
O2 W1 O1 6_554 6_554 109.83(19)
O2 W1 O1 . 6_554 106.94(17)
O1 W1 O1 . 6_554 111.9(2)
O4 Ho1 O4 6_654 4_456 165.59(15)
O4 Ho1 O1 6_654 . 94.81(11)
O4 Ho1 O1 4_456 . 88.59(11)
O4 Ho1 O1 6_654 7_645 88.59(11)
O4 Ho1 O1 4_456 7_645 94.81(11)
O1 Ho1 O1 . 7_645 152.68(18)
O4 Ho1 O3 6_654 14_556 88.91(10)
O4 Ho1 O3 4_456 14_556 78.65(10)
O1 Ho1 O3 . 14_556 133.18(11)
O1 Ho1 O3 7_645 14_556 73.88(12)
O4 Ho1 O3 6_654 12_765 78.65(10)
O4 Ho1 O3 4_456 12_765 88.91(10)
O1 Ho1 O3 . 12_765 73.88(12)
O1 Ho1 O3 7_645 12_765 133.18(12)
O3 Ho1 O3 14_556 12_765 61.17(15)
O4 Ho1 O4 6_654 7_645 126.77(7)
O4 Ho1 O4 4_456 7_645 67.63(12)
O1 Ho1 O4 . 7_645 78.27(12)
O1 Ho1 O4 7_645 7_645 78.03(12)
O3 Ho1 O4 14_556 7_645 133.56(10)
O3 Ho1 O4 12_765 7_645 143.86(10)
O4 Ho1 O4 6_654 . 67.63(12)
O4 Ho1 O4 4_456 . 126.77(8)
O1 Ho1 O4 . . 78.03(12)
O1 Ho1 O4 7_645 . 78.27(12)
O3 Ho1 O4 14_556 . 143.86(10)
O3 Ho1 O4 12_765 . 133.56(10)
O4 Ho1 O4 7_645 . 59.26(13)
O3 K1 O2 . 13_655 152.62(12)
O3 K1 O3 . 15 78.69(8)
O2 K1 O3 13_655 15 124.78(11)
O3 K1 O1 . 6_654 119.65(10)
O2 K1 O1 13_655 6_654 86.67(12)
O3 K1 O1 15 6_654 60.35(9)
O3 K1 O2 . 12_755 93.55(11)
O2 K1 O2 13_655 12_755 78.59(14)
O3 K1 O2 15 12_755 80.53(10)
O1 K1 O2 6_654 12_755 118.34(11)
O3 K1 O4 . . 52.05(8)
O2 K1 O4 13_655 . 148.06(12)
O3 K1 O4 15 . 61.07(8)
O1 K1 O4 6_654 . 69.23(9)
O2 K1 O4 12_755 . 130.90(10)
O3 K1 O1 . . 76.52(9)
O2 K1 O1 13_655 . 100.44(12)
O3 K1 O1 15 . 117.21(9)
O1 K1 O1 6_654 . 84.72(10)
O2 K1 O1 12_755 . 156.62(10)
O4 K1 O1 . . 58.09(8)
O3 K1 O2 . 6_554 77.94(10)
O2 K1 O2 13_655 6_554 78.50(9)
O3 K1 O2 15 6_554 156.48(11)
O1 K1 O2 6_654 6_554 131.64(12)
O2 K1 O2 12_755 6_554 103.49(13)
O4 K1 O2 . 6_554 101.64(9)
O1 K1 O2 . 6_554 54.04(10)
O3 P1 O3 . 7_645 106.4(2)
O3 P1 O4 . . 111.52(16)
O3 P1 O4 7_645 . 113.10(16)
O3 P1 O4 . 7_645 113.10(16)
O3 P1 O4 7_645 7_645 111.52(16)
O4 P1 O4 . 7_645 101.3(2)
W1 O1 Ho1 . . 133.20(16)
W1 O1 K1 . 6_654 124.93(16)
Ho1 O1 K1 . 6_654 92.27(11)
W1 O1 K1 . . 99.08(14)
Ho1 O1 K1 . . 111.49(12)
K1 O1 K1 6_654 . 86.88(9)
W1 O2 K1 . 13_655 132.6(2)
W1 O2 K1 . 12_765 115.89(19)
K1 O2 K1 13_655 12_765 95.86(13)
W1 O2 K1 . 6_554 99.64(16)
K1 O2 K1 13_655 6_554 120.18(15)
K1 O2 K1 12_765 6_554 81.21(11)
P1 O3 Ho1 . 14_546 96.20(15)
P1 O3 K1 . . 105.64(14)
Ho1 O3 K1 14_546 . 130.32(12)
P1 O3 K1 . 15_455 142.66(16)
Ho1 O3 K1 14_546 15_455 95.30(9)
K1 O3 K1 . 15_455 93.37(11)
P1 O4 Ho1 . 6_654 146.28(18)
P1 O4 Ho1 . . 99.72(13)
Ho1 O4 Ho1 6_654 . 111.83(11)
P1 O4 K1 . . 89.66(13)
Ho1 O4 K1 6_654 . 89.92(10)
Ho1 O4 K1 . . 110.96(11)

loop_
_geom_bond_atom_site_label_1
_geom_bond_atom_site_label_2
_geom_bond_site_symmetry_2
_geom_bond_distance
_geom_bond_publ_flag
W1 O2 6_554 1.749(4) ?
W1 O2 . 1.749(4) y
W1 O1 . 1.788(3) y
W1 O1 6_554 1.788(3) ?
W1 K1 . 3.8352(12) ?
W1 K1 6_554 3.8352(12) ?
W1 K1 12_765 4.0181(13) ?
W1 K1 15_455 4.0181(13) ?
W1 K1 10_556 4.0821(12) ?
W1 K1 13_655 4.0821(12) ?
Ho1 O4 6_654 2.274(3) ?
Ho1 O4 4_456 2.274(3) y
Ho1 O1 . 2.342(3) y
Ho1 O1 7_645 2.342(3) ?
Ho1 O3 14_556 2.401(3) y
Ho1 O3 12_765 2.401(3) ?
Ho1 O4 7_645 2.428(3) ?
Ho1 O4 . 2.428(3) y
Ho1 P1 14_556 2.9802(13) ?
Ho1 P1 . 3.0941(13) ?
Ho1 K1 4_456 3.8119(11) ?
Ho1 K1 6_654 3.8119(12) ?
K1 O3 . 2.683(3) ?
K1 O2 13_655 2.689(4) ?
K1 O3 15 2.747(3) ?
K1 O1 6_654 2.916(3) ?
K1 O2 12_755 2.934(5) ?
K1 O4 . 3.063(3) ?
K1 O1 . 3.122(4) ?
K1 O2 6_554 3.133(4) ?
K1 P1 . 3.4251(11) ?
K1 Ho1 6_654 3.8119(11) ?
K1 K1 15_455 3.9511(13) ?
P1 O3 . 1.525(3) y
P1 O3 7_645 1.525(3) ?
P1 O4 . 1.552(3) y
P1 O4 7_645 1.552(3) ?
P1 Ho1 14_546 2.9802(13) ?
P1 K1 7_645 3.4251(11) ?
